data_7043594
loop_
_publ_author_name
'Yang, Shen'
'Su, Hu-Chao'
'Hou, Jin-Le'
'Luo, Wen'
'Zou, Dan-Hong'
'Zhu, Qin-Yu'
'Dai, Jie'

_publ_section_title
;
 The effects of transition-metal doping and chromophore anchoring on the
 photocurrent response of titanium-oxo-clusters
;
_journal_name_full 'Dalton Trans.'
_journal_paper_doi 10.1039/C7DT01603D
_journal_year 2017
_chemical_formula_sum 'C88 H148 Co2 O46 Ti12'
_chemical_formula_weight 2634.72
_space_group_crystal_system monoclinic
_space_group_IT_number 14
_space_group_name_Hall '-P 2ybc'
_space_group_name_H-M_alt 'P 1 21/c 1'
_symmetry_space_group_name_Hall '-P 2ybc'
_symmetry_space_group_name_H-M 'P 1 21/c 1'
_atom_sites_solution_hydrogens geom
_audit_creation_method SHELXL-2016/6
_audit_update_record
;
2017-06-28 deposited with the CCDC.
2017-06-29 downloaded from the CCDC.
;
_cell_angle_alpha 90
_cell_angle_beta 101.25(3)
_cell_angle_gamma 90
_cell_formula_units_Z 2
_cell_length_a 14.622(3)
_cell_length_b 14.022(3)
_cell_length_c 30.184(6)
_cell_measurement_reflns_used 18627
_cell_measurement_temperature 293(2)
_cell_measurement_theta_max 27.5
_cell_measurement_theta_min 3.0
_cell_volume 6070(2)
_computing_cell_refinement 'CrystalClear (Rigaku Inc., 2007)'
_computing_data_collection 'CrystalClear (Rigaku Inc., 2007)'
_computing_data_reduction 'CrystalClear (Rigaku Inc., 2007)'
_computing_structure_refinement 'SHELXL-2016/6 (Sheldrick, 2016)'
_diffrn_ambient_temperature 293(2)
_diffrn_measured_fraction_theta_full 0.985
_diffrn_measured_fraction_theta_max 0.985
_diffrn_measurement_device_type 'Rigaku Saturn'
_diffrn_radiation_type MoK\a
_diffrn_radiation_wavelength 0.71073
_diffrn_reflns_av_R_equivalents 0.0543
_diffrn_reflns_av_unetI/netI 0.0836
_diffrn_reflns_Laue_measured_fraction_full 0.985
_diffrn_reflns_Laue_measured_fraction_max 0.985
_diffrn_reflns_limit_h_max 17
_diffrn_reflns_limit_h_min -17
_diffrn_reflns_limit_k_max 16
_diffrn_reflns_limit_k_min -16
_diffrn_reflns_limit_l_max 35
_diffrn_reflns_limit_l_min -20
_diffrn_reflns_number 23377
_diffrn_reflns_point_group_measured_fraction_full 0.985
_diffrn_reflns_point_group_measured_fraction_max 0.985
_diffrn_reflns_theta_full 24.999
_diffrn_reflns_theta_max 24.999
_diffrn_reflns_theta_min 3.088
_exptl_absorpt_coefficient_mu 1.085
_exptl_absorpt_correction_T_max 1.0000
_exptl_absorpt_correction_T_min 0.6010
_exptl_absorpt_correction_type multi-scan
_exptl_absorpt_process_details 'Jacobson, R. (1998) Private communication'
_exptl_crystal_colour Red
_exptl_crystal_density_diffrn 1.442
_exptl_crystal_description Block
_exptl_crystal_F_000 2724
_exptl_crystal_size_max 0.550
_exptl_crystal_size_mid 0.300
_exptl_crystal_size_min 0.250
_refine_diff_density_max 0.472
_refine_diff_density_min -0.325
_refine_diff_density_rms 0.069
_refine_ls_extinction_method none
_refine_ls_goodness_of_fit_ref 1.178
_refine_ls_hydrogen_treatment constr
_refine_ls_matrix_type full
_refine_ls_number_parameters 706
_refine_ls_number_reflns 10520
_refine_ls_number_restraints 930
_refine_ls_restrained_S_all 1.140
_refine_ls_R_factor_all 0.1605
_refine_ls_R_factor_gt 0.0969
_refine_ls_shift/su_max 0.006
_refine_ls_shift/su_mean 0.000
_refine_ls_structure_factor_coef Fsqd
_refine_ls_weighting_details 'w=1/[\s^2^(Fo^2^)+(0.0320P)^2^+10.8310P] where P=(Fo^2^+2Fc^2^)/3'
_refine_ls_weighting_scheme calc
_refine_ls_wR_factor_gt 0.1500
_refine_ls_wR_factor_ref 0.1730
_reflns_Friedel_coverage 0.000
_reflns_number_gt 6360
_reflns_number_total 10520
_reflns_threshold_expression 'I > 2\s(I)'
_cod_data_source_file c7dt01603d2.cif
_cod_data_source_block 2
_cod_depositor_comments
;
The following automatic conversions were performed:

'_exptl_absorpt_correction_type' value 'Multi-scan' changed to
'multi-scan' according to
/home/data/users/saulius/crontab/automatic-downloads/rss-feeds/RSC/lib/dictionaries/cif_core.dic
dictionary named 'cif_core.dic' version 2.4.2 from 2011-04-26.

Automatic conversion script
Id: cif_fix_values 4973 2017-02-22 13:04:09Z antanas 
;
_cod_original_cell_volume 6069(2)
_cod_database_code 7043594
_shelx_shelxl_version_number 2016/6
_shelx_space_group_comment
;
The symmetry employed for this shelxl refinement is uniquely defined
by the following loop, which should always be used as a source of
symmetry information in preference to the above space-group names.
They are only intended as comments.
;
_shelx_estimated_absorpt_t_min 0.587
_shelx_estimated_absorpt_t_max 0.773

loop_
_space_group_symop_operation_xyz
'x, y, z'
'-x, y+1/2, -z+1/2'
'-x, -y, -z'
'x, -y-1/2, z-1/2'

loop_
_atom_site_label
_atom_site_type_symbol
_atom_site_fract_x
_atom_site_fract_y
_atom_site_fract_z
_atom_site_U_iso_or_equiv
_atom_site_adp_type
_atom_site_occupancy
_atom_site_site_symmetry_order
_atom_site_calc_flag
_atom_site_refinement_flags_posn
_atom_site_refinement_flags_adp
_atom_site_refinement_flags_occupancy
_atom_site_disorder_assembly
_atom_site_disorder_group
Co1 Co 0.49357(6) 0.56511(6) 0.54239(3) 0.0522(3) Uani 1 1 d . . . . .
Ti1 Ti 0.53132(9) 0.33678(8) 0.55305(5) 0.0552(4) Uani 1 1 d . . . . .
Ti2 Ti 0.71391(9) 0.38269(10) 0.65659(5) 0.0652(4) Uani 1 1 d . . . . .
Ti3 Ti 0.69678(8) 0.47455(9) 0.56245(4) 0.0548(4) Uani 1 1 d . . . . .
Ti4 Ti 0.65206(9) 0.70025(9) 0.54786(5) 0.0581(4) Uani 1 1 d . . . . .
Ti5 Ti 0.69181(9) 0.61062(10) 0.64592(5) 0.0629(4) Uani 1 1 d . . . . .
Ti6 Ti 0.89364(10) 0.51432(11) 0.67149(5) 0.0769(5) Uani 1 1 d . . . . .
O1 O 0.4627(3) 0.2748(3) 0.59296(16) 0.0615(13) Uani 1 1 d . . . . .
O2 O 0.4572(3) 0.4505(3) 0.57385(15) 0.0528(11) Uani 1 1 d . . . . .
O3 O 0.5840(3) 0.2279(3) 0.54077(17) 0.0695(14) Uani 1 1 d D . . . .
O4 O 0.5853(3) 0.4477(3) 0.52191(14) 0.0491(11) Uani 1 1 d . . . . .
O5 O 0.6439(3) 0.3763(3) 0.59835(14) 0.0523(11) Uani 1 1 d . . . . .
O6 O 0.4350(3) 0.6788(3) 0.56902(16) 0.0612(13) Uani 1 1 d . . . . .
O7 O 0.5579(3) 0.7791(3) 0.57492(16) 0.0648(13) Uani 1 1 d . . . . .
O8 O 0.5586(3) 0.6633(3) 0.50376(15) 0.0546(12) Uani 1 1 d . . . . .
O9 O 0.6210(3) 0.5864(3) 0.58739(14) 0.0490(11) Uani 1 1 d . . . . .
O10 O 0.8126(3) 0.2948(3) 0.63627(17) 0.0717(14) Uani 1 1 d . . . . .
O11 O 0.9383(3) 0.3928(4) 0.64486(19) 0.0799(15) Uani 1 1 d . . . . .
O12 O 0.6647(3) 0.2925(4) 0.68494(18) 0.0783(15) Uani 1 1 d D . . . .
O13 O 0.7772(3) 0.4019(3) 0.54071(16) 0.0663(13) Uani 1 1 d D . . . .
O14 O 0.7377(3) 0.7123(3) 0.61066(15) 0.0621(12) Uani 1 1 d D . . . .
O15 O 0.7352(3) 0.5930(3) 0.53406(16) 0.0559(12) Uani 1 1 d D . . . .
O16 O 0.6453(3) 0.4933(3) 0.67490(16) 0.0648(13) Uani 1 1 d . . . . .
O17 O 0.7049(3) 0.7952(3) 0.52305(17) 0.0729(14) Uani 1 1 d . . . . .
O18 O 0.6272(4) 0.6856(4) 0.67510(17) 0.0809(16) Uani 1 1 d D . . . .
O19 O 0.8133(3) 0.6157(4) 0.69037(17) 0.0750(14) Uani 1 1 d . . . . .
O20 O 0.8229(3) 0.4166(4) 0.70485(17) 0.0748(14) Uani 1 1 d D . . . .
O21 O 0.7703(3) 0.4981(3) 0.62731(14) 0.0545(11) Uani 1 1 d . . . . .
O22 O 0.9809(4) 0.5146(5) 0.7222(2) 0.109(2) Uani 1 1 d D . . . .
O23 O 0.9538(4) 0.5817(4) 0.6364(2) 0.0959(18) Uani 1 1 d D . . . .
C1 C 0.4066(5) 0.3287(5) 0.6144(2) 0.0597(18) Uani 1 1 d . . . . .
C2 C 0.3535(5) 0.2939(6) 0.6442(3) 0.080(2) Uani 1 1 d . . . . .
H2 H 0.354631 0.229341 0.651314 0.097 Uiso 1 1 calc R U . . .
C3 C 0.2990(6) 0.3560(7) 0.6633(3) 0.101(3) Uani 1 1 d . . . . .
H3 H 0.262875 0.333015 0.683159 0.121 Uiso 1 1 calc R U . . .
C4 C 0.2978(5) 0.4513(7) 0.6532(3) 0.087(3) Uani 1 1 d . . . . .
H4 H 0.262030 0.492465 0.666958 0.105 Uiso 1 1 calc R U . . .
C5 C 0.3491(5) 0.4878(6) 0.6226(3) 0.070(2) Uani 1 1 d . . . . .
H5 H 0.346749 0.552275 0.615123 0.084 Uiso 1 1 calc R U . . .
C6 C 0.4034(4) 0.4254(5) 0.6038(2) 0.0514(16) Uani 1 1 d . . . . .
C7 C 0.594(3) 0.1287(12) 0.5329(8) 0.175(9) Uani 0.5 1 d D . P A 1
H7A H 0.627296 0.118384 0.508483 0.210 Uiso 0.5 1 calc R U P A 1
H7B H 0.533717 0.097832 0.525461 0.210 Uiso 0.5 1 calc R U P A 1
C8 C 0.649(2) 0.092(3) 0.5767(11) 0.236(18) Uani 0.5 1 d D . P A 1
H8A H 0.658858 0.024215 0.574059 0.355 Uiso 0.5 1 calc R U P A 1
H8B H 0.708199 0.123442 0.583537 0.355 Uiso 0.5 1 calc R U P A 1
H8C H 0.615261 0.103032 0.600398 0.355 Uiso 0.5 1 calc R U P A 1
C7' C 0.584(3) 0.1333(12) 0.5559(11) 0.175(9) Uani 0.5 1 d D . P A 2
H7'A H 0.520255 0.110117 0.550874 0.210 Uiso 0.5 1 calc R U P A 2
H7'B H 0.608701 0.131459 0.588134 0.210 Uiso 0.5 1 calc R U P A 2
C8' C 0.639(2) 0.0709(17) 0.5330(10) 0.183(14) Uani 0.5 1 d D . P A 2
H8'A H 0.637017 0.007090 0.544368 0.275 Uiso 0.5 1 calc R U P A 2
H8'B H 0.614008 0.071427 0.501147 0.275 Uiso 0.5 1 calc R U P A 2
H8'C H 0.702427 0.092762 0.538395 0.275 Uiso 0.5 1 calc R U P A 2
C9 C 0.4188(5) 0.8372(5) 0.5946(3) 0.068(2) Uani 1 1 d . . . . .
C10 C 0.3329(6) 0.8176(6) 0.6034(3) 0.092(3) Uani 1 1 d . . . . .
H10 H 0.308260 0.756480 0.598427 0.111 Uiso 1 1 calc R U . . .
C11 C 0.2815(7) 0.8887(7) 0.6199(3) 0.112(3) Uani 1 1 d . . . . .
H11 H 0.222774 0.875096 0.625776 0.135 Uiso 1 1 calc R U . . .
C12 C 0.3179(7) 0.9779(7) 0.6273(3) 0.107(3) Uani 1 1 d . . . . .
H12 H 0.284194 1.025031 0.638739 0.128 Uiso 1 1 calc R U . . .
C13 C 0.4043(7) 0.9992(7) 0.6180(3) 0.110(3) Uani 1 1 d . . . . .
H13 H 0.428106 1.060696 0.622234 0.132 Uiso 1 1 calc R U . . .
C14 C 0.4549(6) 0.9279(5) 0.6024(3) 0.085(3) Uani 1 1 d . . . . .
H14 H 0.514109 0.941177 0.596950 0.102 Uiso 1 1 calc R U . . .
C15 C 0.4741(6) 0.7592(5) 0.5780(2) 0.0598(18) Uani 1 1 d . . . . .
C16B C 0.6112(18) 0.2041(16) 0.6880(8) 0.122(5) Uiso 0.5 1 d D . P B 2
H16A H 0.617253 0.160596 0.663754 0.147 Uiso 0.5 1 calc R U P B 2
H16B H 0.545691 0.218328 0.686242 0.147 Uiso 0.5 1 calc R U P B 2
C17 C 0.654(2) 0.161(3) 0.7341(12) 0.26(2) Uani 0.5 1 d D . P B 2
H17A H 0.622008 0.102525 0.738236 0.397 Uiso 0.5 1 calc R U P B 2
H17B H 0.718758 0.147538 0.735248 0.397 Uiso 0.5 1 calc R U P B 2
H17C H 0.647637 0.204914 0.757598 0.397 Uiso 0.5 1 calc R U P B 2
C17' C 0.641(3) 0.1292(18) 0.6873(11) 0.225(19) Uani 0.5 1 d D . P B 1
H17D H 0.610736 0.077295 0.699335 0.337 Uiso 0.5 1 calc R U P B 1
H17E H 0.623112 0.129738 0.655014 0.337 Uiso 0.5 1 calc R U P B 1
H17F H 0.707562 0.121351 0.695747 0.337 Uiso 0.5 1 calc R U P B 1
C18 C 0.7836(8) 0.3226(8) 0.5127(4) 0.162(5) Uani 1 1 d D . . . .
H18A H 0.737941 0.329674 0.484901 0.194 Uiso 1 1 calc R U . . .
H18B H 0.767990 0.265409 0.527713 0.194 Uiso 1 1 calc R U . . .
C19 C 0.8781(8) 0.3101(11) 0.5012(5) 0.232(8) Uani 1 1 d D . . . .
H19A H 0.877689 0.255144 0.482224 0.348 Uiso 1 1 calc R U . . .
H19B H 0.893558 0.365684 0.485671 0.348 Uiso 1 1 calc R U . . .
H19C H 0.923634 0.301362 0.528521 0.348 Uiso 1 1 calc R U . . .
C20 C 0.9544(6) 0.2325(6) 0.6226(3) 0.081(2) Uani 1 1 d . . . . .
C21 C 1.0454(6) 0.2492(7) 0.6183(3) 0.091(3) Uani 1 1 d . . . . .
H21 H 1.071385 0.309543 0.624035 0.109 Uiso 1 1 calc R U . . .
C22 C 1.0973(7) 0.1759(8) 0.6056(4) 0.122(4) Uani 1 1 d . . . . .
H22 H 1.158006 0.187320 0.601864 0.147 Uiso 1 1 calc R U . . .
C23 C 1.0603(8) 0.0865(8) 0.5984(4) 0.137(4) Uani 1 1 d . . . . .
H23 H 1.096392 0.036980 0.590604 0.165 Uiso 1 1 calc R U . . .
C24 C 0.9701(8) 0.0695(8) 0.6026(4) 0.138(4) Uani 1 1 d . . . . .
H24 H 0.944475 0.008898 0.597201 0.166 Uiso 1 1 calc R U . . .
C25 C 0.9170(7) 0.1441(7) 0.6152(4) 0.110(3) Uani 1 1 d . . . . .
H25 H 0.856005 0.133081 0.618502 0.132 Uiso 1 1 calc R U . . .
C26 C 0.8976(6) 0.3126(6) 0.6358(3) 0.073(2) Uani 1 1 d . . . . .
C27 C 0.7734(17) 0.8033(16) 0.6285(10) 0.086(4) Uiso 0.35 1 d D . P C 1
H27A H 0.769527 0.808373 0.660139 0.103 Uiso 0.35 1 calc R U P C 1
H27B H 0.737472 0.854717 0.612088 0.103 Uiso 0.35 1 calc R U P C 1
C28 C 0.8754(18) 0.809(2) 0.6230(11) 0.138(12) Uiso 0.35 1 d D . P C 1
H28A H 0.901533 0.868961 0.634629 0.207 Uiso 0.35 1 calc R U P C 1
H28B H 0.910208 0.757846 0.639468 0.207 Uiso 0.35 1 calc R U P C 1
H28C H 0.878299 0.803979 0.591636 0.207 Uiso 0.35 1 calc R U P C 1
C27' C 0.8089(9) 0.7829(9) 0.6225(6) 0.086(4) Uiso 0.65 1 d D . P C 2
H27C H 0.841036 0.792027 0.597596 0.103 Uiso 0.65 1 calc R U P C 2
H27D H 0.854205 0.761401 0.648504 0.103 Uiso 0.65 1 calc R U P C 2
C28' C 0.7670(11) 0.8759(9) 0.6335(5) 0.130(6) Uani 0.65 1 d D . P C 2
H28D H 0.815500 0.922641 0.641355 0.194 Uiso 0.65 1 calc R U P C 2
H28E H 0.722884 0.897547 0.607592 0.194 Uiso 0.65 1 calc R U P C 2
H28F H 0.736027 0.866980 0.658401 0.194 Uiso 0.65 1 calc R U P C 2
C29 C 0.7641(7) 0.5930(8) 0.4903(4) 0.071(3) Uani 0.7 1 d D . P D 1
H29A H 0.729084 0.640821 0.470750 0.085 Uiso 0.7 1 calc R U P D 1
H29B H 0.751064 0.531260 0.475928 0.085 Uiso 0.7 1 calc R U P D 1
C29' C 0.8273(14) 0.607(2) 0.5236(9) 0.083(9) Uiso 0.3 1 d D . P D 2
H29C H 0.868343 0.555594 0.537000 0.100 Uiso 0.3 1 calc R U P D 2
H29D H 0.853316 0.666587 0.536242 0.100 Uiso 0.3 1 calc R U P D 2
C30B C 0.821(3) 0.607(4) 0.4728(9) 0.120(16) Uiso 0.3 1 d D . P D 2
H30A H 0.881595 0.616034 0.466169 0.180 Uiso 0.3 1 calc R U P D 2
H30B H 0.795505 0.547335 0.460486 0.180 Uiso 0.3 1 calc R U P D 2
H30C H 0.780513 0.658073 0.459730 0.180 Uiso 0.3 1 calc R U P D 2
C31 C 0.5675(5) 0.4868(6) 0.6971(3) 0.081(2) Uani 1 1 d . . . . .
H31A H 0.534826 0.427303 0.688920 0.097 Uiso 1 1 calc R U . . .
H31B H 0.524596 0.538742 0.687172 0.097 Uiso 1 1 calc R U . . .
C32 C 0.5985(7) 0.4913(7) 0.7473(3) 0.122(4) Uani 1 1 d . . . . .
H32A H 0.545123 0.486836 0.761377 0.183 Uiso 1 1 calc R U . . .
H32B H 0.640205 0.439387 0.757293 0.183 Uiso 1 1 calc R U . . .
H32C H 0.629988 0.550689 0.755548 0.183 Uiso 1 1 calc R U . . .
C33 C 0.7126(8) 0.8599(7) 0.4866(3) 0.122(4) Uani 1 1 d . . . . .
H33A H 0.712847 0.823519 0.459320 0.146 Uiso 1 1 calc R U . . .
H33B H 0.658727 0.901742 0.481043 0.146 Uiso 1 1 calc R U . . .
C34 C 0.7950(9) 0.9157(9) 0.4969(5) 0.192(6) Uani 1 1 d . . . . .
H34A H 0.797921 0.957683 0.472042 0.288 Uiso 1 1 calc R U . . .
H34B H 0.794411 0.952655 0.523568 0.288 Uiso 1 1 calc R U . . .
H34C H 0.848486 0.874497 0.501863 0.288 Uiso 1 1 calc R U . . .
C35B C 0.5676(12) 0.7371(13) 0.6991(7) 0.132(7) Uiso 0.73 1 d D . P E 1
H35A H 0.560141 0.700794 0.725493 0.159 Uiso 0.73 1 calc R U P E 1
H35B H 0.506554 0.744086 0.679855 0.159 Uiso 0.73 1 calc R U P E 1
C36 C 0.6039(14) 0.8305(13) 0.7132(7) 0.232(12) Uani 0.73 1 d D . P E 1
H36A H 0.561833 0.862252 0.729069 0.347 Uiso 0.73 1 calc R U P E 1
H36B H 0.663765 0.823950 0.732746 0.347 Uiso 0.73 1 calc R U P E 1
H36C H 0.610190 0.867232 0.687119 0.347 Uiso 0.73 1 calc R U P E 1
C36' C 0.490(3) 0.736(3) 0.7004(15) 0.147(17) Uiso 0.27 1 d D . P E 2
H36D H 0.459776 0.787563 0.712603 0.220 Uiso 0.27 1 calc R U P E 2
H36E H 0.453005 0.716484 0.672002 0.220 Uiso 0.27 1 calc R U P E 2
H36F H 0.496920 0.682959 0.721094 0.220 Uiso 0.27 1 calc R U P E 2
C37B C 1.0734(10) 0.5500(15) 0.7433(10) 0.196(8) Uiso 0.7 1 d D . P F 2
H37A H 1.072671 0.573312 0.773482 0.235 Uiso 0.7 1 calc R U P F 2
H37B H 1.091707 0.601901 0.725665 0.235 Uiso 0.7 1 calc R U P F 2
C38B C 1.1419(13) 0.4673(17) 0.7454(9) 0.225(12) Uani 0.7 1 d D . P F 2
H38A H 1.203317 0.488479 0.759190 0.337 Uiso 0.7 1 calc R U P F 2
H38B H 1.123288 0.416379 0.763024 0.337 Uiso 0.7 1 calc R U P F 2
H38C H 1.142245 0.444850 0.715405 0.337 Uiso 0.7 1 calc R U P F 2
C39B C 0.8259(11) 0.6547(12) 0.7371(8) 0.101(5) Uiso 0.67 1 d . . P G 2
H39A H 0.766434 0.681132 0.740645 0.121 Uiso 0.67 1 calc R U P G 2
H39B H 0.838626 0.601091 0.757733 0.121 Uiso 0.67 1 calc R U P G 2
C40 C 0.820(2) 0.641(2) 0.7706(11) 0.103(10) Uiso 0.33 1 d . . P G 1
H40A H 0.839077 0.681684 0.796180 0.155 Uiso 0.33 1 calc R U P G 1
H40B H 0.753884 0.631208 0.765557 0.155 Uiso 0.33 1 calc R U P G 1
H40C H 0.851098 0.580184 0.776300 0.155 Uiso 0.33 1 calc R U P G 1
C40' C 0.8873(14) 0.7171(18) 0.7505(10) 0.214(13) Uani 0.67 1 d . . P G 2
H40D H 0.885871 0.734070 0.781188 0.322 Uiso 0.67 1 calc R U P G 2
H40E H 0.947625 0.692057 0.748873 0.322 Uiso 0.67 1 calc R U P G 2
H40F H 0.874985 0.772595 0.731678 0.322 Uiso 0.67 1 calc R U P G 2
C41B C 0.862(3) 0.383(3) 0.7500(10) 0.101(4) Uiso 0.25 1 d D . P H 1
H41A H 0.863176 0.314480 0.745761 0.121 Uiso 0.25 1 calc R U P H 1
H41B H 0.811036 0.393853 0.765782 0.121 Uiso 0.25 1 calc R U P H 1
C1A C 0.8568(13) 0.3618(14) 0.7843(5) 0.173(8) Uani 0.75 1 d D . P H 2
H1AA H 0.891122 0.314419 0.803666 0.259 Uiso 0.75 1 calc R U P H 2
H1AB H 0.877779 0.424159 0.794758 0.259 Uiso 0.75 1 calc R U P H 2
H1AC H 0.791538 0.355590 0.784600 0.259 Uiso 0.75 1 calc R U P H 2
C43B C 1.0257(15) 0.5769(16) 0.6100(9) 0.199(9) Uiso 0.75 1 d D . P I 2
H43A H 0.996559 0.574167 0.578230 0.239 Uiso 0.75 1 calc R U P I 2
H43B H 1.060658 0.518301 0.617329 0.239 Uiso 0.75 1 calc R U P I 2
C44B C 1.062(5) 0.533(5) 0.602(3) 0.255(12) Uani 0.25 1 d D . P I 1
H44A H 1.123168 0.540811 0.595326 0.382 Uiso 0.25 1 calc R U P I 1
H44B H 1.059073 0.473532 0.617432 0.382 Uiso 0.25 1 calc R U P I 1
H44C H 1.016093 0.535006 0.575093 0.382 Uiso 0.25 1 calc R U P I 1
C41A C 0.8719(10) 0.3483(9) 0.7380(4) 0.101(4) Uiso 0.75 1 d D . P H 2
H41C H 0.938255 0.352855 0.738318 0.121 Uiso 0.75 1 calc R U P H 2
H41D H 0.852166 0.284408 0.728178 0.121 Uiso 0.75 1 calc R U P H 2
C1B C 0.948(5) 0.400(7) 0.787(2) 0.34(5) Uiso 0.25 1 d D . P H 1
H1BA H 0.944625 0.360056 0.812612 0.505 Uiso 0.25 1 calc R U P H 1
H1BB H 1.003176 0.384716 0.775811 0.505 Uiso 0.25 1 calc R U P H 1
H1BC H 0.950024 0.465629 0.796221 0.505 Uiso 0.25 1 calc R U P H 1
C16A C 0.6126(18) 0.2244(14) 0.7066(9) 0.122(5) Uiso 0.5 1 d D . P B 1
H16C H 0.545921 0.235129 0.698077 0.147 Uiso 0.5 1 calc R U P B 1
H16D H 0.631184 0.226662 0.739201 0.147 Uiso 0.5 1 calc R U P B 1
C37A C 1.0826(14) 0.517(6) 0.7320(18) 0.196(8) Uiso 0.3 1 d D . P F 1
H37C H 1.107241 0.567895 0.716048 0.235 Uiso 0.3 1 calc R U P F 1
H37D H 1.109515 0.456473 0.725422 0.235 Uiso 0.3 1 calc R U P F 1
C38A C 1.097(5) 0.536(4) 0.7828(17) 0.25(3) Uiso 0.3 1 d D . P F 1
H38D H 1.162367 0.539789 0.795289 0.378 Uiso 0.3 1 calc R U P F 1
H38E H 1.067437 0.595129 0.787849 0.378 Uiso 0.3 1 calc R U P F 1
H38F H 1.069683 0.485059 0.797109 0.378 Uiso 0.3 1 calc R U P F 1
C43A C 1.045(3) 0.614(5) 0.633(2) 0.199(9) Uiso 0.25 1 d D . P I 1
H43C H 1.087701 0.613800 0.662041 0.239 Uiso 0.25 1 calc R U P I 1
H43D H 1.044058 0.676223 0.619049 0.239 Uiso 0.25 1 calc R U P I 1
C44A C 1.0908(14) 0.6579(16) 0.6171(8) 0.255(12) Uani 0.75 1 d D . P I 2
H44D H 1.136709 0.650187 0.598591 0.382 Uiso 0.75 1 calc R U P I 2
H44E H 1.057102 0.716118 0.609200 0.382 Uiso 0.75 1 calc R U P I 2
H44F H 1.121260 0.660200 0.648335 0.382 Uiso 0.75 1 calc R U P I 2
C39A C 0.850(3) 0.693(3) 0.7226(11) 0.101(5) Uiso 0.33 1 d . . P G 1
H39C H 0.818304 0.753229 0.714832 0.121 Uiso 0.33 1 calc R U P G 1
H39D H 0.916821 0.701522 0.725720 0.121 Uiso 0.33 1 calc R U P G 1
C30A C 0.8661(9) 0.6140(15) 0.4964(7) 0.150(7) Uani 0.7 1 d D . P D 1
H30D H 0.884351 0.613773 0.467574 0.225 Uiso 0.7 1 calc R U P D 1
H30E H 0.878718 0.675429 0.510285 0.225 Uiso 0.7 1 calc R U P D 1
H30F H 0.900652 0.566102 0.515452 0.225 Uiso 0.7 1 calc R U P D 1
C35A C 0.587(2) 0.768(2) 0.6934(15) 0.091(13) Uiso 0.27 1 d D . P E 2
H35C H 0.581444 0.821359 0.672517 0.109 Uiso 0.27 1 calc R U P E 2
H35D H 0.625624 0.787633 0.721904 0.109 Uiso 0.27 1 calc R U P E 2

loop_
_atom_site_aniso_label
_atom_site_aniso_U_11
_atom_site_aniso_U_22
_atom_site_aniso_U_33
_atom_site_aniso_U_23
_atom_site_aniso_U_13
_atom_site_aniso_U_12
Co1 0.0588(6) 0.0456(5) 0.0552(7) -0.0025(5) 0.0183(5) 0.0031(5)
Ti1 0.0610(8) 0.0462(7) 0.0615(9) 0.0014(6) 0.0192(7) 0.0041(6)
Ti2 0.0662(8) 0.0697(9) 0.0614(10) 0.0100(7) 0.0168(7) 0.0076(7)
Ti3 0.0555(7) 0.0531(8) 0.0592(9) -0.0008(6) 0.0195(6) 0.0044(6)
Ti4 0.0642(8) 0.0517(8) 0.0605(10) -0.0051(7) 0.0174(7) -0.0034(7)
Ti5 0.0701(9) 0.0641(9) 0.0555(9) -0.0070(7) 0.0145(7) 0.0066(7)
Ti6 0.0673(9) 0.0807(11) 0.0805(12) -0.0025(9) 0.0093(8) 0.0039(8)
O1 0.066(3) 0.059(3) 0.063(3) 0.006(2) 0.021(2) -0.007(2)
O2 0.056(3) 0.048(2) 0.060(3) 0.003(2) 0.026(2) 0.002(2)
O3 0.081(3) 0.052(3) 0.076(4) 0.002(3) 0.018(3) 0.014(3)
O4 0.057(3) 0.042(2) 0.051(3) 0.001(2) 0.016(2) -0.003(2)
O5 0.054(2) 0.051(3) 0.053(3) 0.005(2) 0.014(2) 0.005(2)
O6 0.064(3) 0.053(3) 0.072(4) -0.006(2) 0.027(3) 0.011(2)
O7 0.072(3) 0.053(3) 0.072(4) -0.007(2) 0.021(3) 0.010(2)
O8 0.058(3) 0.049(3) 0.056(3) 0.000(2) 0.011(2) -0.003(2)
O9 0.054(2) 0.043(2) 0.052(3) -0.001(2) 0.016(2) 0.004(2)
O10 0.061(3) 0.074(3) 0.079(4) 0.006(3) 0.012(3) 0.017(3)
O11 0.067(3) 0.082(3) 0.091(4) 0.002(3) 0.018(3) 0.012(3)
O12 0.078(3) 0.084(4) 0.077(4) 0.020(3) 0.025(3) 0.001(3)
O13 0.068(3) 0.063(3) 0.071(4) -0.004(3) 0.022(3) 0.012(3)
O14 0.072(3) 0.054(3) 0.059(3) -0.012(2) 0.011(2) -0.011(2)
O15 0.056(3) 0.055(3) 0.063(3) -0.001(2) 0.026(2) -0.001(2)
O16 0.068(3) 0.073(3) 0.058(3) 0.006(3) 0.023(2) 0.010(3)
O17 0.083(3) 0.059(3) 0.079(4) 0.004(3) 0.022(3) -0.015(3)
O18 0.102(4) 0.081(4) 0.064(4) -0.012(3) 0.029(3) 0.023(3)
O19 0.080(3) 0.076(3) 0.063(4) -0.014(3) -0.001(3) 0.001(3)
O20 0.072(3) 0.079(3) 0.071(4) 0.007(3) 0.006(3) 0.010(3)
O21 0.053(2) 0.056(3) 0.056(3) -0.001(2) 0.013(2) 0.002(2)
O22 0.073(4) 0.129(5) 0.111(5) -0.021(4) -0.019(3) 0.007(4)
O23 0.067(3) 0.101(4) 0.121(5) -0.013(4) 0.022(3) -0.023(3)
C1 0.063(4) 0.064(4) 0.052(5) 0.009(4) 0.012(3) -0.007(4)
C2 0.082(6) 0.080(5) 0.087(7) 0.015(5) 0.037(5) -0.008(4)
C3 0.101(7) 0.106(6) 0.113(8) 0.011(6) 0.062(6) -0.007(6)
C4 0.072(5) 0.100(6) 0.103(7) -0.009(5) 0.049(5) 0.003(5)
C5 0.063(5) 0.075(5) 0.078(6) -0.001(4) 0.029(4) 0.004(4)
C6 0.050(4) 0.060(4) 0.045(4) 0.000(3) 0.012(3) -0.003(3)
C7 0.33(2) 0.083(6) 0.16(2) 0.048(10) 0.175(19) 0.095(10)
C8 0.27(3) 0.20(3) 0.28(3) 0.15(3) 0.16(3) 0.15(3)
C7' 0.33(2) 0.083(6) 0.16(2) 0.048(10) 0.175(19) 0.095(10)
C8' 0.34(4) 0.087(15) 0.16(3) 0.008(18) 0.13(3) 0.09(2)
C9 0.077(5) 0.062(4) 0.069(6) -0.007(4) 0.026(4) 0.016(4)
C10 0.095(6) 0.073(5) 0.122(8) -0.004(5) 0.054(6) 0.015(5)
C11 0.106(7) 0.103(6) 0.145(10) -0.020(7) 0.067(7) 0.022(5)
C12 0.122(7) 0.099(6) 0.104(8) -0.036(6) 0.031(7) 0.031(6)
C13 0.114(7) 0.079(6) 0.133(9) -0.038(6) 0.016(7) 0.017(5)
C14 0.089(6) 0.063(5) 0.102(7) -0.021(5) 0.016(5) 0.017(4)
C15 0.081(4) 0.056(4) 0.045(5) -0.004(4) 0.018(4) 0.010(3)
C17 0.15(2) 0.30(5) 0.32(5) 0.25(4) -0.01(3) 0.01(3)
C17' 0.33(5) 0.10(2) 0.22(4) 0.05(3) 0.00(4) -0.04(3)
C18 0.179(11) 0.149(10) 0.165(12) -0.054(8) 0.055(10) 0.055(9)
C19 0.236(15) 0.31(2) 0.172(14) 0.018(13) 0.099(13) 0.134(15)
C20 0.074(5) 0.083(5) 0.085(7) 0.002(5) 0.011(5) 0.016(4)
C21 0.081(5) 0.097(6) 0.098(7) -0.010(6) 0.024(5) 0.011(5)
C22 0.089(7) 0.125(8) 0.158(11) -0.016(8) 0.039(7) 0.019(6)
C23 0.114(8) 0.111(7) 0.199(13) -0.018(9) 0.060(9) 0.033(7)
C24 0.113(7) 0.092(7) 0.216(13) -0.025(8) 0.050(9) 0.017(6)
C25 0.091(6) 0.088(6) 0.160(10) -0.003(7) 0.048(7) 0.015(5)
C26 0.071(4) 0.083(5) 0.064(6) 0.007(4) 0.011(4) 0.015(4)
C28' 0.189(17) 0.057(9) 0.129(15) -0.020(9) -0.001(12) -0.030(11)
C29 0.087(7) 0.073(7) 0.063(7) 0.003(6) 0.037(6) 0.008(6)
C31 0.069(5) 0.088(6) 0.089(6) -0.003(5) 0.023(4) 0.002(4)
C32 0.153(9) 0.149(9) 0.075(6) 0.006(7) 0.050(6) -0.003(8)
C33 0.171(10) 0.082(7) 0.116(9) 0.018(6) 0.038(8) -0.032(6)
C34 0.225(14) 0.152(11) 0.222(16) 0.012(10) 0.101(12) -0.095(10)
C36 0.23(2) 0.19(2) 0.26(3) -0.143(19) 0.012(19) 0.041(17)
C38B 0.115(15) 0.30(3) 0.27(3) 0.04(2) 0.055(16) 0.077(17)
C40' 0.151(18) 0.27(3) 0.19(3) -0.09(2) -0.037(18) -0.02(2)
C1A 0.182(18) 0.24(2) 0.109(14) 0.049(14) 0.065(13) 0.095(16)
C44B 0.22(2) 0.32(3) 0.26(3) 0.01(2) 0.13(2) -0.13(2)
C44A 0.22(2) 0.32(3) 0.26(3) 0.01(2) 0.13(2) -0.13(2)
C30A 0.103(10) 0.21(2) 0.165(18) 0.005(17) 0.085(12) -0.019(13)

loop_
_atom_type_symbol
_atom_type_description
_atom_type_scat_dispersion_real
_atom_type_scat_dispersion_imag
_atom_type_scat_source
C C 0.0033 0.0016 'International Tables Vol C Tables 4.2.6.8 and 6.1.1.4'
H H 0.0000 0.0000 'International Tables Vol C Tables 4.2.6.8 and 6.1.1.4'
Co Co 0.3494 0.9721 'International Tables Vol C Tables 4.2.6.8 and 6.1.1.4'
O O 0.0106 0.0060 'International Tables Vol C Tables 4.2.6.8 and 6.1.1.4'
Ti Ti 0.2776 0.4457 'International Tables Vol C Tables 4.2.6.8 and 6.1.1.4'

loop_
_geom_angle_atom_site_label_1
_geom_angle_atom_site_label_2
_geom_angle_atom_site_label_3
_geom_angle
_geom_angle_site_symmetry_1
_geom_angle_site_symmetry_3
O2 Co1 O6 105.68(18) . .
O2 Co1 O4 103.09(17) . 3_666
O6 Co1 O4 103.72(18) . 3_666
O2 Co1 O9 95.26(17) . .
O6 Co1 O9 91.24(17) . .
O4 Co1 O9 151.97(16) 3_666 .
O2 Co1 O8 165.07(16) . .
O6 Co1 O8 88.70(18) . .
O4 Co1 O8 76.68(16) 3_666 .
O9 Co1 O8 80.17(16) . .
O2 Co1 O4 76.87(16) . .
O6 Co1 O4 168.70(17) . .
O4 Co1 O4 86.14(15) 3_666 .
O9 Co1 O4 77.52(15) . .
O8 Co1 O4 88.25(15) . .
O2 Co1 Ti4 139.97(13) . .
O6 Co1 Ti4 82.13(14) . .
O4 Co1 Ti4 113.21(12) 3_666 .
O9 Co1 Ti4 44.82(11) . .
O8 Co1 Ti4 36.58(12) . .
O4 Co1 Ti4 88.97(10) . .
O2 Co1 Ti1 142.67(14) . 3_666
O6 Co1 Ti1 92.09(14) . 3_666
O4 Co1 Ti1 39.97(11) 3_666 3_666
O9 Co1 Ti1 117.32(12) . 3_666
O8 Co1 Ti1 37.41(11) . 3_666
O4 Co1 Ti1 92.09(11) . 3_666
Ti4 Co1 Ti1 73.86(5) . 3_666
O2 Co1 Ti3 85.03(12) . .
O6 Co1 Ti3 133.11(14) . .
O4 Co1 Ti3 118.34(12) 3_666 .
O9 Co1 Ti3 41.92(11) . .
O8 Co1 Ti3 82.11(11) . .
O4 Co1 Ti3 35.62(10) . .
Ti4 Co1 Ti3 63.55(4) . .
Ti1 Co1 Ti3 106.59(5) 3_666 .
O3 Ti1 O1 92.5(2) . .
O3 Ti1 O8 93.5(2) . 3_666
O1 Ti1 O8 101.93(19) . 3_666
O3 Ti1 O5 92.7(2) . .
O1 Ti1 O5 99.08(19) . .
O8 Ti1 O5 157.78(18) 3_666 .
O3 Ti1 O4 109.4(2) . .
O1 Ti1 O4 157.69(19) . .
O8 Ti1 O4 81.43(17) 3_666 .
O5 Ti1 O4 76.39(17) . .
O3 Ti1 O2 170.5(2) . .
O1 Ti1 O2 78.01(18) . .
O8 Ti1 O2 87.96(18) 3_666 .
O5 Ti1 O2 89.38(17) . .
O4 Ti1 O2 80.09(16) . .
O3 Ti1 Ti3 101.15(16) . .
O1 Ti1 Ti3 136.64(15) . .
O8 Ti1 Ti3 117.84(13) 3_666 .
O5 Ti1 Ti3 39.95(12) . .
O4 Ti1 Ti3 36.68(12) . .
O2 Ti1 Ti3 86.41(12) . .
O3 Ti1 Co1 99.29(17) . 3_666
O1 Ti1 Co1 142.25(15) . 3_666
O8 Ti1 Co1 41.98(12) 3_666 3_666
O5 Ti1 Co1 115.89(13) . 3_666
O4 Ti1 Co1 40.20(12) . 3_666
O2 Ti1 Co1 88.13(13) . 3_666
Ti3 Ti1 Co1 75.97(5) . 3_666
O12 Ti2 O5 102.9(2) . .
O12 Ti2 O16 98.6(2) . .
O5 Ti2 O16 94.96(19) . .
O12 Ti2 O20 99.3(2) . .
O5 Ti2 O20 156.5(2) . .
O16 Ti2 O20 89.2(2) . .
O12 Ti2 O10 95.2(2) . .
O5 Ti2 O10 88.74(19) . .
O16 Ti2 O10 164.5(2) . .
O20 Ti2 O10 81.7(2) . .
O12 Ti2 O21 175.0(2) . .
O5 Ti2 O21 80.03(18) . .
O16 Ti2 O21 77.00(18) . .
O20 Ti2 O21 78.40(19) . .
O10 Ti2 O21 88.84(19) . .
O12 Ti2 Ti3 141.37(18) . .
O5 Ti2 Ti3 38.46(13) . .
O16 Ti2 Ti3 88.59(14) . .
O20 Ti2 Ti3 118.84(16) . .
O10 Ti2 Ti3 84.95(15) . .
O21 Ti2 Ti3 41.82(12) . .
O12 Ti2 Ti6 139.17(18) . .
O5 Ti2 Ti6 116.81(14) . .
O16 Ti2 Ti6 87.44(15) . .
O20 Ti2 Ti6 40.17(15) . .
O10 Ti2 Ti6 77.46(15) . .
O21 Ti2 Ti6 39.14(12) . .
Ti3 Ti2 Ti6 78.68(5) . .
O12 Ti2 Ti5 136.03(18) . .
O5 Ti2 Ti5 85.83(13) . .
O16 Ti2 Ti5 37.41(14) . .
O20 Ti2 Ti5 83.48(15) . .
O10 Ti2 Ti5 128.32(15) . .
O21 Ti2 Ti5 39.62(12) . .
Ti3 Ti2 Ti5 60.35(4) . .
Ti6 Ti2 Ti5 60.06(4) . .
O13 Ti3 O4 101.4(2) . .
O13 Ti3 O5 99.1(2) . .
O4 Ti3 O5 80.59(17) . .
O13 Ti3 O15 93.2(2) . .
O4 Ti3 O15 99.71(18) . .
O5 Ti3 O15 167.32(18) . .
O13 Ti3 O21 100.5(2) . .
O4 Ti3 O21 151.04(18) . .
O5 Ti3 O21 77.37(17) . .
O15 Ti3 O21 97.78(18) . .
O13 Ti3 O9 167.5(2) . .
O4 Ti3 O9 86.15(17) . .
O5 Ti3 O9 91.87(16) . .
O15 Ti3 O9 75.54(17) . .
O21 Ti3 O9 76.09(16) . .
O13 Ti3 Ti1 99.89(16) . .
O4 Ti3 Ti1 40.82(12) . .
O5 Ti3 Ti1 40.04(12) . .
O15 Ti3 Ti1 140.05(14) . .
O21 Ti3 Ti1 116.32(13) . .
O9 Ti3 Ti1 92.32(11) . .
O13 Ti3 Ti2 99.23(16) . .
O4 Ti3 Ti2 114.89(14) . .
O5 Ti3 Ti2 35.26(12) . .
O15 Ti3 Ti2 139.69(14) . .
O21 Ti3 Ti2 42.35(12) . .
O9 Ti3 Ti2 86.35(12) . .
Ti1 Ti3 Ti2 75.10(5) . .
O13 Ti3 Ti5 139.31(17) . .
O4 Ti3 Ti5 119.16(13) . .
O5 Ti3 Ti5 85.00(13) . .
O15 Ti3 Ti5 83.83(14) . .
O21 Ti3 Ti5 40.58(12) . .
O9 Ti3 Ti5 35.54(11) . .
Ti1 Ti3 Ti5 108.21(5) . .
Ti2 Ti3 Ti5 61.96(5) . .
O13 Ti3 Co1 145.14(17) . .
O4 Ti3 Co1 45.18(12) . .
O5 Ti3 Co1 86.15(12) . .
O15 Ti3 Co1 85.24(13) . .
O21 Ti3 Co1 114.25(13) . .
O9 Ti3 Co1 40.99(11) . .
Ti1 Ti3 Co1 62.78(4) . .
Ti2 Ti3 Co1 104.30(5) . .
Ti5 Ti3 Co1 75.26(5) . .
O13 Ti3 Ti4 129.79(16) . .
O4 Ti3 Ti4 88.91(13) . .
O5 Ti3 Ti4 131.07(13) . .
O15 Ti3 Ti4 36.62(12) . .
O21 Ti3 Ti4 91.53(12) . .
O9 Ti3 Ti4 39.51(11) . .
Ti1 Ti3 Ti4 117.88(5) . .
Ti2 Ti3 Ti4 120.68(5) . .
Ti5 Ti3 Ti4 59.06(4) . .
Co1 Ti3 Ti4 55.13(3) . .
O17 Ti4 O8 103.6(2) . .
O17 Ti4 O15 98.2(2) . .
O8 Ti4 O15 91.95(19) . .
O17 Ti4 O7 98.3(2) . .
O8 Ti4 O7 88.7(2) . .
O15 Ti4 O7 162.88(19) . .
O17 Ti4 O14 95.2(2) . .
O8 Ti4 O14 161.0(2) . .
O15 Ti4 O14 88.19(19) . .
O7 Ti4 O14 85.69(19) . .
O17 Ti4 O9 166.3(2) . .
O8 Ti4 O9 89.07(18) . .
O15 Ti4 O9 75.97(17) . .
O7 Ti4 O9 86.95(18) . .
O14 Ti4 O9 72.52(17) . .
O17 Ti4 Co1 148.49(17) . .
O8 Ti4 Co1 45.55(14) . .
O15 Ti4 Co1 90.48(13) . .
O7 Ti4 Co1 77.83(14) . .
O14 Ti4 Co1 115.44(14) . .
O9 Ti4 Co1 44.98(11) . .
O17 Ti4 Ti5 132.58(17) . .
O8 Ti4 Ti5 123.74(15) . .
O15 Ti4 Ti5 83.66(14) . .
O7 Ti4 Ti5 81.77(14) . .
O14 Ti4 Ti5 37.41(13) . .
O9 Ti4 Ti5 35.43(11) . .
Co1 Ti4 Ti5 78.32(5) . .
O17 Ti4 Ti3 134.10(17) . .
O8 Ti4 Ti3 85.57(14) . .
O15 Ti4 Ti3 36.04(12) . .
O7 Ti4 Ti3 127.12(14) . .
O14 Ti4 Ti3 83.39(13) . .
O9 Ti4 Ti3 40.52(11) . .
Co1 Ti4 Ti3 61.32(4) . .
Ti5 Ti4 Ti3 59.34(4) . .
O18 Ti5 O9 108.9(2) . .
O18 Ti5 O14 96.4(2) . .
O9 Ti5 O14 78.96(18) . .
O18 Ti5 O19 97.8(2) . .
O9 Ti5 O19 151.7(2) . .
O14 Ti5 O19 89.1(2) . .
O18 Ti5 O16 90.6(2) . .
O9 Ti5 O16 95.04(19) . .
O14 Ti5 O16 172.0(2) . .
O19 Ti5 O16 93.9(2) . .
O18 Ti5 O21 164.0(2) . .
O9 Ti5 O21 80.98(17) . .
O14 Ti5 O21 97.91(18) . .
O19 Ti5 O21 75.28(19) . .
O16 Ti5 O21 75.73(18) . .
O18 Ti5 Ti4 102.25(18) . .
O9 Ti5 Ti4 39.85(12) . .
O14 Ti5 Ti4 39.48(13) . .
O19 Ti5 Ti4 126.04(17) . .
O16 Ti5 Ti4 134.88(14) . .
O21 Ti5 Ti4 93.37(13) . .
O18 Ti5 Ti3 148.67(18) . .
O9 Ti5 Ti3 41.00(12) . .
O14 Ti5 Ti3 86.74(14) . .
O19 Ti5 Ti3 113.44(15) . .
O16 Ti5 Ti3 85.24(14) . .
O21 Ti5 Ti3 40.02(12) . .
Ti4 Ti5 Ti3 61.60(4) . .
O18 Ti5 Ti6 133.73(18) . .
O9 Ti5 Ti6 117.36(13) . .
O14 Ti5 Ti6 92.29(14) . .
O19 Ti5 Ti6 36.84(15) . .
O16 Ti5 Ti6 85.71(14) . .
O21 Ti5 Ti6 38.53(12) . .
Ti4 Ti5 Ti6 112.69(6) . .
Ti3 Ti5 Ti6 76.98(5) . .
O18 Ti5 Ti2 126.56(19) . .
O9 Ti5 Ti2 86.63(13) . .
O14 Ti5 Ti2 137.08(14) . .
O19 Ti5 Ti2 84.84(15) . .
O16 Ti5 Ti2 36.20(13) . .
O21 Ti5 Ti2 39.56(12) . .
Ti4 Ti5 Ti2 118.96(5) . .
Ti3 Ti5 Ti2 57.69(4) . .
Ti6 Ti5 Ti2 59.17(4) . .
O23 Ti6 O22 98.9(3) . .
O23 Ti6 O19 100.3(3) . .
O22 Ti6 O19 96.7(2) . .
O23 Ti6 O21 98.5(2) . .
O22 Ti6 O21 162.3(3) . .
O19 Ti6 O21 76.78(18) . .
O23 Ti6 O11 88.6(3) . .
O22 Ti6 O11 96.2(2) . .
O19 Ti6 O11 163.0(2) . .
O21 Ti6 O11 87.65(19) . .
O23 Ti6 O20 170.3(3) . .
O22 Ti6 O20 85.8(3) . .
O19 Ti6 O20 87.4(2) . .
O21 Ti6 O20 77.53(19) . .
O11 Ti6 O20 82.5(2) . .
O23 Ti6 Ti2 135.94(19) . .
O22 Ti6 Ti2 123.7(2) . .
O19 Ti6 Ti2 86.40(15) . .
O21 Ti6 Ti2 40.38(13) . .
O11 Ti6 Ti2 77.20(16) . .
O20 Ti6 Ti2 38.04(14) . .
O23 Ti6 Ti5 99.93(19) . .
O22 Ti6 Ti5 132.5(2) . .
O19 Ti6 Ti5 37.07(14) . .
O21 Ti6 Ti5 39.81(12) . .
O11 Ti6 Ti5 127.37(16) . .
O20 Ti6 Ti5 82.70(14) . .
Ti2 Ti6 Ti5 60.76(5) . .
C1 O1 Ti1 118.8(4) . .
C6 O2 Co1 140.5(4) . .
C6 O2 Ti1 113.8(4) . .
Co1 O2 Ti1 105.67(19) . .
C7' O3 Ti1 135.6(9) . .
C7 O3 Ti1 159.2(15) . .
Ti3 O4 Ti1 102.50(19) . .
Ti3 O4 Co1 152.4(2) . 3_666
Ti1 O4 Co1 99.83(17) . 3_666
Ti3 O4 Co1 99.21(18) . .
Ti1 O4 Co1 97.09(16) . .
Co1 O4 Co1 93.85(15) 3_666 .
Ti2 O5 Ti3 106.3(2) . .
Ti2 O5 Ti1 152.7(2) . .
Ti3 O5 Ti1 100.01(19) . .
C15 O6 Co1 124.8(4) . .
C15 O7 Ti4 129.7(5) . .
Ti4 O8 Ti1 160.5(3) . 3_666
Ti4 O8 Co1 97.9(2) . .
Ti1 O8 Co1 100.61(18) 3_666 .
Ti5 O9 Ti4 104.72(18) . .
Ti5 O9 Co1 151.9(2) . .
Ti4 O9 Co1 90.20(16) . .
Ti5 O9 Ti3 103.46(18) . .
Ti4 O9 Ti3 99.96(17) . .
Co1 O9 Ti3 97.09(17) . .
C26 O10 Ti2 128.6(5) . .
C26 O11 Ti6 130.4(5) . .
C16A O12 Ti2 172.6(11) . .
C16B O12 Ti2 154.9(10) . .
C18 O13 Ti3 143.1(6) . .
C27' O14 Ti5 132.3(7) . .
C27 O14 Ti5 125.0(13) . .
C27' O14 Ti4 124.6(7) . .
C27 O14 Ti4 121.7(13) . .
Ti5 O14 Ti4 103.1(2) . .
C29' O15 Ti3 123.5(12) . .
C29 O15 Ti3 122.8(5) . .
C29' O15 Ti4 124.4(13) . .
C29 O15 Ti4 118.4(5) . .
Ti3 O15 Ti4 107.3(2) . .
C31 O16 Ti2 124.9(5) . .
C31 O16 Ti5 127.9(5) . .
Ti2 O16 Ti5 106.4(2) . .
C33 O17 Ti4 153.5(6) . .
C35B O18 Ti5 173.2(9) . .
C35A O18 Ti5 164.0(17) . .
C39A O19 Ti6 123.3(15) . .
C39B O19 Ti6 124.1(7) . .
C39A O19 Ti5 128.6(14) . .
C39B O19 Ti5 125.1(7) . .
Ti6 O19 Ti5 106.1(2) . .
C41B O20 Ti2 136.0(19) . .
C41A O20 Ti2 123.8(7) . .
C41B O20 Ti6 122(2) . .
C41A O20 Ti6 122.3(7) . .
Ti2 O20 Ti6 101.8(2) . .
Ti6 O21 Ti3 150.3(2) . .
Ti6 O21 Ti2 100.48(19) . .
Ti3 O21 Ti2 95.83(17) . .
Ti6 O21 Ti5 101.66(19) . .
Ti3 O21 Ti5 99.40(18) . .
Ti2 O21 Ti5 100.82(18) . .
C37A O22 Ti6 135(2) . .
C37B O22 Ti6 144.8(14) . .
C43A O23 Ti6 142(3) . .
C43B O23 Ti6 143.7(11) . .
O1 C1 C2 125.2(7) . .
O1 C1 C6 115.2(6) . .
C2 C1 C6 119.6(7) . .
C3 C2 C1 119.5(8) . .
C4 C3 C2 120.3(8) . .
C3 C4 C5 121.4(8) . .
C6 C5 C4 117.8(7) . .
O2 C6 C5 124.4(6) . .
O2 C6 C1 114.2(6) . .
C5 C6 C1 121.4(7) . .
O3 C7 C8 104(2) . .
O3 C7' C8' 112.3(17) . .
C10 C9 C14 119.4(8) . .
C10 C9 C15 119.7(8) . .
C14 C9 C15 120.9(7) . .
C9 C10 C11 120.4(9) . .
C12 C11 C10 119.6(9) . .
C11 C12 C13 120.6(9) . .
C12 C13 C14 119.2(9) . .
C9 C14 C13 120.8(9) . .
O6 C15 O7 125.2(7) . .
O6 C15 C9 117.9(7) . .
O7 C15 C9 116.8(7) . .
O12 C16B C17 105.2(18) . .
O13 C18 C19 113.8(10) . .
C25 C20 C21 120.4(9) . .
C25 C20 C26 120.2(8) . .
C21 C20 C26 119.5(9) . .
C22 C21 C20 119.5(9) . .
C23 C22 C21 120.4(10) . .
C22 C23 C24 120.3(11) . .
C23 C24 C25 119.3(11) . .
C20 C25 C24 120.1(9) . .
O10 C26 O11 125.9(8) . .
O10 C26 C20 116.8(8) . .
O11 C26 C20 117.3(8) . .
O14 C27 C28 107(2) . .
O14 C27' C28' 110.3(11) . .
O15 C29 C30A 110.1(11) . .
O15 C29' C30B 110(2) . .
O16 C31 C32 111.2(7) . .
C34 C33 O17 111.7(9) . .
O18 C35B C36 112.4(15) . .
O22 C37B C38B 107.7(13) . .
C40' C39B O19 120(2) . .
O20 C41B C1B 139(5) . .
O23 C43B C44A 113.8(15) . .
O20 C41A C1A 114.9(11) . .
O12 C16A C17' 101.2(17) . .
O22 C37A C38A 98(4) . .
O23 C43A C44B 94(4) . .
O19 C39A C40 97(3) . .
O18 C35A C36' 105(3) . .

loop_
_geom_bond_atom_site_label_1
_geom_bond_atom_site_label_2
_geom_bond_distance
_geom_bond_site_symmetry_2
Co1 O2 1.991(4) .
Co1 O6 2.047(4) .
Co1 O4 2.063(4) 3_666
Co1 O9 2.101(4) .
Co1 O8 2.143(4) .
Co1 O4 2.284(4) .
Co1 Ti4 2.9731(16) .
Co1 Ti1 3.1488(17) 3_666
Co1 Ti3 3.1790(16) .
Ti1 O3 1.781(5) .
Ti1 O1 1.920(5) .
Ti1 O8 1.946(4) 3_666
Ti1 O5 2.003(4) .
Ti1 O4 2.053(4) .
Ti1 O2 2.092(4) .
Ti1 Ti3 3.0656(18) .
Ti2 O12 1.758(5) .
Ti2 O5 1.855(4) .
Ti2 O16 1.984(5) .
Ti2 O20 1.996(5) .
Ti2 O10 2.079(5) .
Ti2 O21 2.089(4) .
Ti2 Ti3 3.085(2) .
Ti2 Ti6 3.171(2) .
Ti2 Ti5 3.222(2) .
Ti3 O13 1.775(5) .
Ti3 O4 1.876(4) .
Ti3 O5 1.999(4) .
Ti3 O15 2.000(4) .
Ti3 O21 2.068(4) .
Ti3 O9 2.140(4) .
Ti3 Ti5 3.1724(19) .
Ti3 Ti4 3.2442(18) .
Ti4 O17 1.776(5) .
Ti4 O8 1.789(4) .
Ti4 O15 2.027(4) .
Ti4 O7 2.056(5) .
Ti4 O14 2.065(5) .
Ti4 O9 2.096(4) .
Ti4 Ti5 3.163(2) .
Ti5 O18 1.761(5) .
Ti5 O9 1.896(4) .
Ti5 O14 1.973(5) .
Ti5 O19 2.007(5) .
Ti5 O16 2.040(5) .
Ti5 O21 2.092(4) .
Ti5 Ti6 3.200(2) .
Ti6 O23 1.775(6) .
Ti6 O22 1.791(6) .
Ti6 O19 1.997(5) .
Ti6 O21 2.035(4) .
Ti6 O11 2.045(6) .
Ti6 O20 2.089(5) .
O1 C1 1.368(8) .
O2 C6 1.355(7) .
O3 C7' 1.403(15) .
O3 C7 1.423(16) .
O6 C15 1.269(8) .
O7 C15 1.277(8) .
O10 C26 1.271(9) .
O11 C26 1.276(9) .
O12 C16A 1.453(16) .
O12 C16B 1.477(16) .
O13 C18 1.411(9) .
O14 C27' 1.431(12) .
O14 C27 1.442(17) .
O15 C29' 1.454(17) .
O15 C29 1.465(10) .
O16 C31 1.432(8) .
O17 C33 1.446(9) .
O18 C35B 1.432(13) .
O18 C35A 1.455(19) .
O19 C39A 1.49(4) .
O19 C39B 1.49(2) .
O20 C41B 1.448(19) .
O20 C41A 1.467(11) .
O22 C37A 1.46(2) .
O22 C37B 1.465(13) .
O23 C43A 1.43(2) .
O23 C43B 1.440(15) .
C1 C2 1.387(9) .
C1 C6 1.392(9) .
C2 C3 1.380(10) .
C3 C4 1.370(11) .
C4 C5 1.397(10) .
C5 C6 1.376(9) .
C7 C8 1.499(19) .
C7' C8' 1.453(17) .
C9 C10 1.362(10) .
C9 C14 1.379(10) .
C9 C15 1.503(9) .
C10 C11 1.397(10) .
C11 C12 1.361(12) .
C12 C13 1.378(12) .
C13 C14 1.382(10) .
C16B C17 1.535(18) .
C17' C16A 1.546(18) .
C18 C19 1.499(5) .
C20 C25 1.355(11) .
C20 C21 1.381(10) .
C20 C26 1.497(11) .
C21 C22 1.376(11) .
C22 C23 1.366(13) .
C23 C24 1.370(13) .
C24 C25 1.399(11) .
C27 C28 1.534(18) .
C27' C28' 1.505(13) .
C29 C30A 1.495(13) .
C29' C30B 1.516(19) .
C31 C32 1.495(11) .
C33 C34 1.420(12) .
C35B C36 1.445(15) .
C36' C35A 1.54(2) .
C37B C38B 1.525(7) .
C39B C40' 1.26(2) .
C40 C39A 1.75(5) .
C41B C1B 1.53(2) .
C1A C41A 1.468(13) .
C43B C44A 1.472(16) .
C44B C43A 1.52(2) .
C37A C38A 1.53(2) .

loop_
_geom_torsion_atom_site_label_1
_geom_torsion_atom_site_label_2
_geom_torsion_atom_site_label_3
_geom_torsion_atom_site_label_4
_geom_torsion
_geom_torsion_site_symmetry_1
_geom_torsion_site_symmetry_4
O1 Ti1 O3 C7' -4(3) . .
O8 Ti1 O3 C7' -107(3) 3_666 .
O5 Ti1 O3 C7' 95(3) . .
O4 Ti1 O3 C7' 171(3) . .
Ti3 Ti1 O3 C7' 134(3) . .
Co1 Ti1 O3 C7' -148(3) 3_666 .
O1 Ti1 O3 C7 34(3) . .
O8 Ti1 O3 C7 -68(3) 3_666 .
O5 Ti1 O3 C7 133(3) . .
O4 Ti1 O3 C7 -151(3) . .
Ti3 Ti1 O3 C7 172(3) . .
Co1 Ti1 O3 C7 -110(3) 3_666 .
O13 Ti3 O4 Ti1 92.0(2) . .
O5 Ti3 O4 Ti1 -5.51(18) . .
O15 Ti3 O4 Ti1 -172.66(18) . .
O21 Ti3 O4 Ti1 -46.3(4) . .
O9 Ti3 O4 Ti1 -98.05(18) . .
Ti2 Ti3 O4 Ti1 -13.9(2) . .
Ti5 Ti3 O4 Ti1 -84.34(17) . .
Co1 Ti3 O4 Ti1 -99.4(2) . .
Ti4 Ti3 O4 Ti1 -137.51(15) . .
O13 Ti3 O4 Co1 -51.3(5) . 3_666
O5 Ti3 O4 Co1 -148.9(5) . 3_666
O15 Ti3 O4 Co1 44.0(5) . 3_666
O21 Ti3 O4 Co1 170.3(4) . 3_666
O9 Ti3 O4 Co1 118.6(5) . 3_666
Ti1 Ti3 O4 Co1 -143.3(6) . 3_666
Ti2 Ti3 O4 Co1 -157.2(4) . 3_666
Ti5 Ti3 O4 Co1 132.3(4) . 3_666
Co1 Ti3 O4 Co1 117.2(5) . 3_666
Ti4 Ti3 O4 Co1 79.1(5) . 3_666
O13 Ti3 O4 Co1 -168.54(19) . .
O5 Ti3 O4 Co1 93.93(17) . .
O15 Ti3 O4 Co1 -73.21(19) . .
O21 Ti3 O4 Co1 53.1(4) . .
O9 Ti3 O4 Co1 1.39(16) . .
Ti1 Ti3 O4 Co1 99.4(2) . .
Ti2 Ti3 O4 Co1 85.57(15) . .
Ti5 Ti3 O4 Co1 15.10(19) . .
Ti4 Ti3 O4 Co1 -38.07(13) . .
O12 Ti2 O5 Ti3 -178.5(2) . .
O16 Ti2 O5 Ti3 81.4(2) . .
O20 Ti2 O5 Ti3 -17.9(6) . .
O10 Ti2 O5 Ti3 -83.5(2) . .
O21 Ti2 O5 Ti3 5.59(18) . .
Ti6 Ti2 O5 Ti3 -8.2(2) . .
Ti5 Ti2 O5 Ti3 45.12(16) . .
O12 Ti2 O5 Ti1 18.0(6) . .
O16 Ti2 O5 Ti1 -82.0(5) . .
O20 Ti2 O5 Ti1 178.6(4) . .
O10 Ti2 O5 Ti1 113.1(5) . .
O21 Ti2 O5 Ti1 -157.9(5) . .
Ti3 Ti2 O5 Ti1 -163.5(6) . .
Ti6 Ti2 O5 Ti1 -171.7(4) . .
Ti5 Ti2 O5 Ti1 -118.4(5) . .
O17 Ti4 O8 Ti1 -11.4(8) . 3_666
O15 Ti4 O8 Ti1 -110.3(8) . 3_666
O7 Ti4 O8 Ti1 86.9(8) . 3_666
O14 Ti4 O8 Ti1 159.6(6) . 3_666
O9 Ti4 O8 Ti1 173.8(8) . 3_666
Co1 Ti4 O8 Ti1 161.0(9) . 3_666
Ti5 Ti4 O8 Ti1 166.1(7) . 3_666
Ti3 Ti4 O8 Ti1 -145.8(8) . 3_666
O17 Ti4 O8 Co1 -172.4(2) . .
O15 Ti4 O8 Co1 88.75(19) . .
O7 Ti4 O8 Co1 -74.14(19) . .
O14 Ti4 O8 Co1 -1.3(7) . .
O9 Ti4 O8 Co1 12.83(17) . .
Ti5 Ti4 O8 Co1 5.1(2) . .
Ti3 Ti4 O8 Co1 53.25(13) . .
O18 Ti5 O9 Ti4 86.5(2) . .
O14 Ti5 O9 Ti4 -6.47(18) . .
O19 Ti5 O9 Ti4 -73.3(4) . .
O16 Ti5 O9 Ti4 178.91(18) . .
O21 Ti5 O9 Ti4 -106.43(19) . .
Ti3 Ti5 O9 Ti4 -104.3(2) . .
Ti6 Ti5 O9 Ti4 -93.32(16) . .
Ti2 Ti5 O9 Ti4 -145.84(15) . .
O18 Ti5 O9 Co1 -33.4(5) . .
O14 Ti5 O9 Co1 -126.4(5) . .
O19 Ti5 O9 Co1 166.8(4) . .
O16 Ti5 O9 Co1 59.0(5) . .
O21 Ti5 O9 Co1 133.6(5) . .
Ti4 Ti5 O9 Co1 -119.9(5) . .
Ti3 Ti5 O9 Co1 135.8(6) . .
Ti6 Ti5 O9 Co1 146.7(4) . .
Ti2 Ti5 O9 Co1 94.2(4) . .
O18 Ti5 O9 Ti3 -169.2(2) . .
O14 Ti5 O9 Ti3 97.8(2) . .
O19 Ti5 O9 Ti3 31.0(5) . .
O16 Ti5 O9 Ti3 -76.8(2) . .
O21 Ti5 O9 Ti3 -2.14(17) . .
Ti4 Ti5 O9 Ti3 104.3(2) . .
Ti6 Ti5 O9 Ti3 11.0(2) . .
Ti2 Ti5 O9 Ti3 -41.55(14) . .
O5 Ti2 O12 C16B 21(3) . .
O16 Ti2 O12 C16B 119(3) . .
O20 Ti2 O12 C16B -151(3) . .
O10 Ti2 O12 C16B -68(3) . .
Ti3 Ti2 O12 C16B 20(3) . .
Ti6 Ti2 O12 C16B -145(3) . .
Ti5 Ti2 O12 C16B 119(3) . .
O4 Ti3 O13 C18 -19.0(11) . .
O5 Ti3 O13 C18 63.1(11) . .
O15 Ti3 O13 C18 -119.6(11) . .
O21 Ti3 O13 C18 141.9(11) . .
O9 Ti3 O13 C18 -145.3(12) . .
Ti1 Ti3 O13 C18 22.5(11) . .
Ti2 Ti3 O13 C18 98.9(11) . .
Ti5 Ti3 O13 C18 156.1(10) . .
Co1 Ti3 O13 C18 -33.3(12) . .
Ti4 Ti3 O13 C18 -117.2(11) . .
O8 Ti4 O17 C33 1.5(13) . .
O15 Ti4 O17 C33 95.6(13) . .
O7 Ti4 O17 C33 -89.1(13) . .
O14 Ti4 O17 C33 -175.5(13) . .
O9 Ti4 O17 C33 159.0(11) . .
Co1 Ti4 O17 C33 -8.9(15) . .
Ti5 Ti4 O17 C33 -175.6(12) . .
Ti3 Ti4 O17 C33 98.7(13) . .
O9 Ti5 O18 C35A -90(6) . .
O14 Ti5 O18 C35A -9(6) . .
O19 Ti5 O18 C35A 81(6) . .
O16 Ti5 O18 C35A 175(6) . .
O21 Ti5 O18 C35A 144(6) . .
Ti4 Ti5 O18 C35A -49(6) . .
Ti3 Ti5 O18 C35A -103(6) . .
Ti6 Ti5 O18 C35A 90(6) . .
Ti2 Ti5 O18 C35A 170(6) . .
O23 Ti6 O22 C37A -31(5) . .
O19 Ti6 O22 C37A -133(5) . .
O21 Ti6 O22 C37A 160(5) . .
O11 Ti6 O22 C37A 59(5) . .
O20 Ti6 O22 C37A 141(5) . .
Ti2 Ti6 O22 C37A 137(5) . .
Ti5 Ti6 O22 C37A -143(5) . .
O23 Ti6 O22 C37B 3.1(16) . .
O19 Ti6 O22 C37B -98.5(15) . .
O21 Ti6 O22 C37B -165.4(14) . .
O11 Ti6 O22 C37B 92.7(15) . .
O20 Ti6 O22 C37B 174.6(15) . .
Ti2 Ti6 O22 C37B 171.4(15) . .
Ti5 Ti6 O22 C37B -109.3(15) . .
O22 Ti6 O23 C43A 17(4) . .
O19 Ti6 O23 C43A 115(4) . .
O21 Ti6 O23 C43A -167(4) . .
O11 Ti6 O23 C43A -79(4) . .
Ti2 Ti6 O23 C43A -149(4) . .
Ti5 Ti6 O23 C43A 153(4) . .
O22 Ti6 O23 C43B 77.5(19) . .
O19 Ti6 O23 C43B 176.0(19) . .
O21 Ti6 O23 C43B -106.0(19) . .
O11 Ti6 O23 C43B -18.6(19) . .
Ti2 Ti6 O23 C43B -88.5(19) . .
Ti5 Ti6 O23 C43B -146.4(19) . .
Ti1 O1 C1 C2 -179.6(6) . .
Ti1 O1 C1 C6 1.5(8) . .
O1 C1 C2 C3 -179.4(7) . .
C6 C1 C2 C3 -0.6(12) . .
C1 C2 C3 C4 -0.5(14) . .
C2 C3 C4 C5 1.8(15) . .
C3 C4 C5 C6 -1.8(13) . .
Co1 O2 C6 C5 1.2(11) . .
Ti1 O2 C6 C5 179.3(5) . .
Co1 O2 C6 C1 -179.1(5) . .
Ti1 O2 C6 C1 -1.0(7) . .
C4 C5 C6 O2 -179.6(7) . .
C4 C5 C6 C1 0.7(11) . .
O1 C1 C6 O2 -0.3(9) . .
C2 C1 C6 O2 -179.2(6) . .
O1 C1 C6 C5 179.4(6) . .
C2 C1 C6 C5 0.5(11) . .
Ti1 O3 C7 C8 -100(4) . .
Ti1 O3 C7' C8' 178.6(19) . .
C14 C9 C10 C11 0.3(14) . .
C15 C9 C10 C11 178.5(8) . .
C9 C10 C11 C12 -0.2(16) . .
C10 C11 C12 C13 1.1(17) . .
C11 C12 C13 C14 -2.0(17) . .
C10 C9 C14 C13 -1.2(14) . .
C15 C9 C14 C13 -179.5(8) . .
C12 C13 C14 C9 2.1(15) . .
Co1 O6 C15 O7 -5.4(11) . .
Co1 O6 C15 C9 176.1(5) . .
Ti4 O7 C15 O6 8.8(11) . .
Ti4 O7 C15 C9 -172.8(5) . .
C10 C9 C15 O6 5.8(11) . .
C14 C9 C15 O6 -176.0(7) . .
C10 C9 C15 O7 -172.8(8) . .
C14 C9 C15 O7 5.5(11) . .
Ti2 O12 C16B C17 150.4(19) . .
Ti3 O13 C18 C19 168.0(8) . .
C25 C20 C21 C22 1.4(15) . .
C26 C20 C21 C22 -179.1(9) . .
C20 C21 C22 C23 -1.8(17) . .
C21 C22 C23 C24 2(2) . .
C22 C23 C24 C25 -1(2) . .
C21 C20 C25 C24 -0.9(16) . .
C26 C20 C25 C24 179.7(9) . .
C23 C24 C25 C20 0.8(18) . .
Ti2 O10 C26 O11 -5.6(12) . .
Ti2 O10 C26 C20 175.5(5) . .
Ti6 O11 C26 O10 9.8(13) . .
Ti6 O11 C26 C20 -171.4(5) . .
C25 C20 C26 O10 -5.1(13) . .
C21 C20 C26 O10 175.5(8) . .
C25 C20 C26 O11 176.0(9) . .
C21 C20 C26 O11 -3.5(12) . .
Ti5 O14 C27 C28 118.0(18) . .
Ti4 O14 C27 C28 -103(2) . .
Ti5 O14 C27' C28' -96.5(12) . .
Ti4 O14 C27' C28' 80.7(13) . .
Ti3 O15 C29 C30A -110.8(10) . .
Ti4 O15 C29 C30A 110.5(10) . .
Ti3 O15 C29' C30B 111(3) . .
Ti4 O15 C29' C30B -97(3) . .
Ti2 O16 C31 C32 92.9(8) . .
Ti5 O16 C31 C32 -99.2(7) . .
Ti4 O17 C33 C34 -173.3(9) . .
Ti6 O22 C37B C38B -105(2) . .
Ti6 O19 C39B C40' 80(2) . .
Ti5 O19 C39B C40' -127.4(18) . .
Ti2 O20 C41B C1B 174(7) . .
Ti6 O20 C41B C1B 3(9) . .
Ti6 O23 C43B C44A -134.5(16) . .
Ti2 O20 C41A C1A -108.9(13) . .
Ti6 O20 C41A C1A 115.5(13) . .
Ti6 O22 C37A C38A 169(3) . .
Ti6 O23 C43A C44B 97(5) . .
Ti6 O19 C39A C40 -99(2) . .
Ti5 O19 C39A C40 99.8(18) . .
Ti5 O18 C35A C36' 151(5) . .
